data_4083638
loop_
_publ_author_name
'Sun, Wen-Hua'
'Hao, Peng'
'Zhang, Shu'
'Shi, Qisong'
'Zuo, Weiwei'
'Tang, Xiubo'
'Lu, Xiaoming'

_publ_section_title
;
 Iron(II) and Cobalt(II) 2-(Benzimidazolyl)-6-(1-(arylimino)ethyl)pyridyl
 Complexes as Catalysts for Ethylene Oligomerization and Polymerization
;
_journal_issue 10
_journal_name_full Organometallics
_journal_page_first 2720
_journal_paper_doi 10.1021/om0700819
_journal_volume 26
_journal_year 2007
_chemical_formula_sum 'C23 H22 N4'
_chemical_formula_weight 354.45
_chemical_name_systematic
;
(E)-2,6-dimethyl-N-(1-(6-(1-methyl-1H-benzo[d]imidazol-2-yl)
pyridin-2-yl)ethylidene)benzenamine
;
_space_group_IT_number 14
_symmetry_cell_setting monoclinic
_symmetry_space_group_name_Hall '-P 2ybc'
_symmetry_space_group_name_H-M 'P 1 21/c 1'
_atom_sites_solution_hydrogens geom
_atom_sites_solution_primary direct
_atom_sites_solution_secondary difmap
_audit_creation_method SHELXL-97
_cell_angle_alpha 90.00
_cell_angle_beta 100.7490(10)
_cell_angle_gamma 90.00
_cell_formula_units_Z 4
_cell_length_a 17.8207(3)
_cell_length_b 8.34060(10)
_cell_length_c 13.2319(2)
_cell_measurement_temperature 293(2)
_cell_measurement_theta_max 28.29
_cell_measurement_theta_min 1.16
_cell_volume 1932.22(5)
_computing_cell_refinement 'Siemens SMART & SAINT'
_computing_data_collection 'Siemens SMART'
_computing_data_reduction 'Siemens XPREP'
_computing_molecular_graphics 'Bruker SHELXTL'
_computing_publication_material 'Bruker SHELXTL'
_computing_structure_refinement 'Siemens SHELXTL'
_computing_structure_solution 'Siemens SHELXTL'
_diffrn_ambient_temperature 293(2)
_diffrn_measured_fraction_theta_full 0.992
_diffrn_measured_fraction_theta_max 0.992
_diffrn_measurement_device_type 'Bruker P4'
_diffrn_measurement_method '\w scans'
_diffrn_radiation_monochromator graphite
_diffrn_radiation_source 'fine-focus sealed tube'
_diffrn_radiation_type MoK\a
_diffrn_radiation_wavelength 0.71073
_diffrn_reflns_av_R_equivalents 0.0167
_diffrn_reflns_av_sigmaI/netI 0.0154
_diffrn_reflns_limit_h_max 23
_diffrn_reflns_limit_h_min -23
_diffrn_reflns_limit_k_max 10
_diffrn_reflns_limit_k_min -10
_diffrn_reflns_limit_l_max 17
_diffrn_reflns_limit_l_min -15
_diffrn_reflns_number 18748
_diffrn_reflns_theta_full 28.29
_diffrn_reflns_theta_max 28.29
_diffrn_reflns_theta_min 1.16
_diffrn_standards_decay_% none
_diffrn_standards_interval_count none
_diffrn_standards_interval_time none
_diffrn_standards_number none
_exptl_absorpt_coefficient_mu 0.074
_exptl_absorpt_correction_T_max 0.9782
_exptl_absorpt_correction_T_min 0.9711
_exptl_absorpt_correction_type empirical
_exptl_absorpt_process_details 'SADABS (Sheldrick, 1996)'
_exptl_crystal_colour yellow
_exptl_crystal_density_diffrn 1.218
_exptl_crystal_density_method 'not measured'
_exptl_crystal_description block
_exptl_crystal_F_000 752
_exptl_crystal_size_max 0.40
_exptl_crystal_size_mid 0.30
_exptl_crystal_size_min 0.30
_refine_diff_density_max 0.254
_refine_diff_density_min -0.345
_refine_diff_density_rms 0.058
_refine_ls_extinction_method none
_refine_ls_goodness_of_fit_ref 1.042
_refine_ls_hydrogen_treatment constr
_refine_ls_matrix_type full
_refine_ls_number_parameters 244
_refine_ls_number_reflns 4745
_refine_ls_number_restraints 0
_refine_ls_restrained_S_all 1.042
_refine_ls_R_factor_gt 0.0468
_refine_ls_shift/su_max 0.001
_refine_ls_shift/su_mean 0.000
_refine_ls_structure_factor_coef Fsqd
_refine_ls_weighting_details 'calc w=1/[\s^2^(Fo^2^)+(0.1056P)^2^+0.2764P] where P=(Fo^2^+2Fc^2^)/3'
_refine_ls_weighting_scheme calc
_refine_ls_wR_factor_gt 0.1499
_refine_ls_wR_factor_ref 0.1705
_reflns_number_gt 3732
_reflns_number_total 4745
_reflns_threshold_expression >2sigma(I)
_cod_data_source_file om0700819si20070128_084704.cif
_cod_data_source_block 7
_cod_depositor_comments
;
The following automatic conversions were performed:

'_symmetry_cell_setting' value 'Monoclinic' changed to 'monoclinic'
according to
/usr/data/users/saulius/automatic-downloads/retrospective/ACS/lib/dictionaries/cif_core.dic
dictionary named 'cif_core.dic' version 2.4.2 from 2011-04-26.

Automatic conversion script
Id: cif_fix_values 2281 2013-09-26 08:29:07Z andrius 
;
_cod_original_sg_symbol_H-M P2(1)/c
_cod_database_code 4083638
_refine_ls_r_factor_ref 0.0606

loop_
_symmetry_equiv_pos_as_xyz
'x, y, z'
'-x, y+1/2, -z+1/2'
'-x, -y, -z'
'x, -y-1/2, z-1/2'

loop_
_atom_site_label
_atom_site_type_symbol
_atom_site_fract_x
_atom_site_fract_y
_atom_site_fract_z
_atom_site_U_iso_or_equiv
_atom_site_adp_type
_atom_site_occupancy
_atom_site_symmetry_multiplicity
_atom_site_calc_flag
_atom_site_refinement_flags
N2 N 0.15853(6) 0.68583(12) 0.48001(8) 0.0416(3) Uani 1 1 d .
N3 N 0.33815(7) 0.80909(15) 0.61746(9) 0.0515(3) Uani 1 1 d .
C8 C 0.12735(7) 0.58138(15) 0.40755(9) 0.0401(3) Uani 1 1 d .
C11 C 0.27956(8) 0.55946(17) 0.48340(11) 0.0479(3) Uani 1 1 d .
H11A H 0.3316 0.5551 0.5104 0.057 Uiso 1 1 calc R
N4 N -0.00852(6) 0.66259(13) 0.41355(8) 0.0440(3) Uani 1 1 d .
C13 C 0.26622(7) 0.79437(16) 0.59738(10) 0.0457(3) Uani 1 1 d .
N1 N 0.01533(7) 0.52719(15) 0.27559(9) 0.0505(3) Uani 1 1 d .
C12 C 0.23355(7) 0.67460(15) 0.51708(9) 0.0418(3) Uani 1 1 d .
C1 C -0.06220(8) 0.55325(16) 0.26506(11) 0.0493(3) Uani 1 1 d .
C6 C -0.07817(8) 0.63622(16) 0.35015(11) 0.0458(3) Uani 1 1 d .
C9 C 0.16948(8) 0.46111(16) 0.37037(10) 0.0463(3) Uani 1 1 d .
H9A H 0.1460 0.3892 0.3206 0.056 Uiso 1 1 calc R
C7 C 0.04513(7) 0.59307(15) 0.36467(10) 0.0427(3) Uani 1 1 d .
C10 C 0.24662(8) 0.45169(17) 0.40922(11) 0.0508(3) Uani 1 1 d .
H10A H 0.2762 0.3733 0.3856 0.061 Uiso 1 1 calc R
C15 C 0.37427(7) 0.91869(18) 0.69375(10) 0.0485(3) Uani 1 1 d .
C20 C 0.40090(8) 0.8626(2) 0.79364(12) 0.0565(4) Uani 1 1 d .
C23 C 0.00129(9) 0.74775(19) 0.51137(12) 0.0552(4) Uani 1 1 d .
H23A H 0.0545 0.7512 0.5419 0.083 Uiso 1 1 calc R
H23B H -0.0263 0.6930 0.5568 0.083 Uiso 1 1 calc R
H23C H -0.0179 0.8551 0.4999 0.083 Uiso 1 1 calc R
C2 C -0.12159(9) 0.50563(19) 0.18608(13) 0.0603(4) Uani 1 1 d .
H5A H -0.1117 0.4514 0.1285 0.072 Uiso 1 1 calc R
C5 C -0.15264(8) 0.67309(19) 0.36073(13) 0.0567(4) Uani 1 1 d .
H2A H -0.1630 0.7283 0.4177 0.068 Uiso 1 1 calc R
C16 C 0.38789(9) 1.0763(2) 0.66628(12) 0.0579(4) Uani 1 1 d .
C4 C -0.21027(9) 0.6235(2) 0.28230(15) 0.0665(5) Uani 1 1 d .
H3B H -0.2607 0.6451 0.2869 0.080 Uiso 1 1 calc R
C17 C 0.42721(10) 1.1784(2) 0.74073(15) 0.0688(5) Uani 1 1 d .
H17A H 0.4355 1.2843 0.7238 0.083 Uiso 1 1 calc R
C19 C 0.44113(10) 0.9684(3) 0.86489(13) 0.0694(5) Uani 1 1 d .
H19A H 0.4598 0.9327 0.9314 0.083 Uiso 1 1 calc R
C3 C -0.19502(9) 0.5418(2) 0.19653(15) 0.0665(5) Uani 1 1 d .
H4B H -0.2355 0.5110 0.1451 0.080 Uiso 1 1 calc R
C18 C 0.45411(10) 1.1245(3) 0.83970(15) 0.0736(5) Uani 1 1 d .
H18A H 0.4808 1.1935 0.8889 0.088 Uiso 1 1 calc R
C14 C 0.21065(10) 0.8841(3) 0.64824(16) 0.0771(6) Uani 1 1 d .
H14A H 0.2379 0.9575 0.6977 0.116 Uiso 1 1 calc R
H14B H 0.1826 0.8096 0.6823 0.116 Uiso 1 1 calc R
H14C H 0.1758 0.9425 0.5973 0.116 Uiso 1 1 calc R
C22 C 0.36075(14) 1.1343(3) 0.55801(16) 0.0867(6) Uani 1 1 d .
H22A H 0.3747 1.2448 0.5530 0.130 Uiso 1 1 calc R
H22B H 0.3062 1.1239 0.5404 0.130 Uiso 1 1 calc R
H22C H 0.3840 1.0712 0.5115 0.130 Uiso 1 1 calc R
C21 C 0.38685(12) 0.6945(3) 0.82284(16) 0.0806(6) Uani 1 1 d .
H21A H 0.4087 0.6779 0.8940 0.121 Uiso 1 1 calc R
H21B H 0.4099 0.6220 0.7812 0.121 Uiso 1 1 calc R
H21C H 0.3329 0.6750 0.8121 0.121 Uiso 1 1 calc R

loop_
_atom_site_aniso_label
_atom_site_aniso_U_11
_atom_site_aniso_U_22
_atom_site_aniso_U_33
_atom_site_aniso_U_23
_atom_site_aniso_U_13
_atom_site_aniso_U_12
N2 0.0447(6) 0.0400(5) 0.0388(5) -0.0028(4) 0.0044(4) 0.0010(4)
N3 0.0468(6) 0.0564(7) 0.0488(6) -0.0091(5) 0.0027(5) -0.0023(5)
C8 0.0449(6) 0.0391(6) 0.0359(6) -0.0005(5) 0.0063(5) -0.0004(5)
C11 0.0442(7) 0.0513(7) 0.0467(7) -0.0035(6) 0.0050(5) 0.0052(5)
N4 0.0459(6) 0.0406(6) 0.0449(6) -0.0002(4) 0.0071(4) 0.0005(4)
C13 0.0463(7) 0.0481(7) 0.0405(6) -0.0053(5) 0.0025(5) 0.0016(5)
N1 0.0494(6) 0.0514(6) 0.0477(6) -0.0094(5) 0.0016(5) -0.0007(5)
C12 0.0450(6) 0.0424(6) 0.0368(6) -0.0004(5) 0.0050(5) 0.0010(5)
C1 0.0486(7) 0.0429(7) 0.0531(7) 0.0019(6) 0.0008(6) -0.0033(5)
C6 0.0445(7) 0.0401(6) 0.0512(7) 0.0082(5) 0.0048(5) -0.0009(5)
C9 0.0527(7) 0.0439(7) 0.0418(6) -0.0068(5) 0.0073(5) 0.0008(5)
C7 0.0466(7) 0.0388(6) 0.0417(6) -0.0023(5) 0.0057(5) -0.0005(5)
C10 0.0536(8) 0.0496(7) 0.0498(7) -0.0078(6) 0.0111(6) 0.0085(6)
C15 0.0392(6) 0.0586(8) 0.0462(7) -0.0085(6) 0.0044(5) -0.0033(5)
C20 0.0431(7) 0.0734(10) 0.0512(8) -0.0004(7) 0.0044(6) -0.0089(6)
C23 0.0599(8) 0.0552(8) 0.0529(8) -0.0108(6) 0.0171(6) -0.0023(6)
C2 0.0601(9) 0.0544(8) 0.0599(9) 0.0007(7) -0.0059(7) -0.0108(7)
C5 0.0500(8) 0.0551(8) 0.0661(9) 0.0156(7) 0.0136(7) 0.0043(6)
C16 0.0542(8) 0.0601(9) 0.0580(9) -0.0049(7) 0.0068(6) -0.0034(6)
C4 0.0438(8) 0.0687(10) 0.0842(12) 0.0273(9) 0.0048(7) -0.0036(7)
C17 0.0622(10) 0.0638(10) 0.0801(12) -0.0124(8) 0.0122(8) -0.0144(7)
C19 0.0527(9) 0.1020(14) 0.0491(8) -0.0067(8) -0.0020(7) -0.0158(9)
C3 0.0531(9) 0.0629(10) 0.0752(11) 0.0151(8) -0.0096(8) -0.0125(7)
C18 0.0599(10) 0.0911(13) 0.0665(10) -0.0258(9) 0.0034(8) -0.0233(9)
C14 0.0514(8) 0.0945(13) 0.0833(12) -0.0492(11) 0.0071(8) -0.0017(8)
C22 0.1096(17) 0.0737(12) 0.0699(12) 0.0120(10) -0.0009(11) -0.0067(11)
C21 0.0787(12) 0.0888(14) 0.0693(11) 0.0175(10) 0.0011(9) -0.0179(10)

loop_
_atom_type_symbol
_atom_type_description
_atom_type_scat_dispersion_real
_atom_type_scat_dispersion_imag
_atom_type_scat_source
C C 0.0033 0.0016 'International Tables Vol C Tables 4.2.6.8 and 6.1.1.4'
H H 0.0000 0.0000 'International Tables Vol C Tables 4.2.6.8 and 6.1.1.4'
N N 0.0061 0.0033 'International Tables Vol C Tables 4.2.6.8 and 6.1.1.4'

loop_
_geom_angle_atom_site_label_1
_geom_angle_atom_site_label_2
_geom_angle_atom_site_label_3
_geom_angle
C8 N2 C12 118.04(11)
C13 N3 C15 121.16(12)
N2 C8 C9 122.81(12)
N2 C8 C7 118.92(11)
C9 C8 C7 118.27(11)
C10 C11 C12 118.73(12)
C7 N4 C6 105.77(11)
C7 N4 C23 129.99(12)
C6 N4 C23 124.24(12)
N3 C13 C12 117.32(12)
N3 C13 C14 125.87(13)
C12 C13 C14 116.79(12)
C7 N1 C1 104.67(12)
N2 C12 C11 122.67(12)
N2 C12 C13 116.34(11)
C11 C12 C13 121.00(12)
N1 C1 C6 110.35(12)
N1 C1 C2 129.38(15)
C6 C1 C2 120.25(14)
N4 C6 C5 131.97(14)
N4 C6 C1 105.89(12)
C5 C6 C1 122.11(14)
C10 C9 C8 118.32(12)
N1 C7 N4 113.32(12)
N1 C7 C8 121.50(12)
N4 C7 C8 125.07(11)
C9 C10 C11 119.43(12)
C16 C15 C20 121.03(13)
C16 C15 N3 119.81(13)
C20 C15 N3 118.97(14)
C19 C20 C15 118.05(16)
C19 C20 C21 120.87(16)
C15 C20 C21 121.08(15)
C3 C2 C1 117.66(17)
C4 C5 C6 116.54(17)
C17 C16 C15 118.77(15)
C17 C16 C22 120.58(17)
C15 C16 C22 120.65(15)
C5 C4 C3 121.89(16)
C18 C17 C16 120.84(18)
C18 C19 C20 121.75(16)
C2 C3 C4 121.55(15)
C19 C18 C17 119.55(16)

loop_
_geom_bond_atom_site_label_1
_geom_bond_atom_site_label_2
_geom_bond_distance
N2 C8 1.3372(16)
N2 C12 1.3387(16)
N3 C13 1.2656(17)
N3 C15 1.4237(17)
C8 C9 1.3963(18)
C8 C7 1.4725(17)
C11 C10 1.3788(19)
C11 C12 1.3890(18)
N4 C7 1.3782(17)
N4 C6 1.3799(17)
N4 C23 1.4581(18)
C13 C12 1.4950(18)
C13 C14 1.497(2)
N1 C7 1.3189(16)
N1 C1 1.3798(18)
C1 C6 1.395(2)
C1 C2 1.399(2)
C6 C5 1.395(2)
C9 C10 1.3772(19)
C15 C16 1.397(2)
C15 C20 1.399(2)
C20 C19 1.389(2)
C20 C21 1.489(3)
C2 C3 1.375(2)
C5 C4 1.380(2)
C16 C17 1.389(2)
C16 C22 1.504(3)
C4 C3 1.393(3)
C17 C18 1.383(3)
C19 C18 1.374(3)

loop_
_geom_torsion_atom_site_label_1
_geom_torsion_atom_site_label_2
_geom_torsion_atom_site_label_3
_geom_torsion_atom_site_label_4
_geom_torsion
C12 N2 C8 C9 0.78(19)
C12 N2 C8 C7 -179.15(11)
C15 N3 C13 C12 -179.17(12)
C15 N3 C13 C14 -0.4(2)
C8 N2 C12 C11 -0.09(19)
C8 N2 C12 C13 179.56(11)
C10 C11 C12 N2 -0.4(2)
C10 C11 C12 C13 179.97(13)
N3 C13 C12 N2 -165.16(12)
C14 C13 C12 N2 15.9(2)
N3 C13 C12 C11 14.5(2)
C14 C13 C12 C11 -164.40(15)
C7 N1 C1 C6 -0.09(16)
C7 N1 C1 C2 -178.35(15)
C7 N4 C6 C5 177.22(14)
C23 N4 C6 C5 -2.7(2)
C7 N4 C6 C1 -0.79(14)
C23 N4 C6 C1 179.30(12)
N1 C1 C6 N4 0.57(15)
C2 C1 C6 N4 179.01(13)
N1 C1 C6 C5 -177.69(12)
C2 C1 C6 C5 0.8(2)
N2 C8 C9 C10 -1.0(2)
C7 C8 C9 C10 178.97(12)
C1 N1 C7 N4 -0.44(15)
C1 N1 C7 C8 175.92(12)
C6 N4 C7 N1 0.80(15)
C23 N4 C7 N1 -179.30(13)
C6 N4 C7 C8 -175.41(12)
C23 N4 C7 C8 4.5(2)
N2 C8 C7 N1 160.53(13)
C9 C8 C7 N1 -19.40(19)
N2 C8 C7 N4 -23.55(18)
C9 C8 C7 N4 156.51(13)
C8 C9 C10 C11 0.4(2)
C12 C11 C10 C9 0.2(2)
C13 N3 C15 C16 -89.81(18)
C13 N3 C15 C20 95.15(17)
C16 C15 C20 C19 0.2(2)
N3 C15 C20 C19 175.16(14)
C16 C15 C20 C21 -179.62(17)
N3 C15 C20 C21 -4.6(2)
N1 C1 C2 C3 177.33(15)
C6 C1 C2 C3 -0.8(2)
N4 C6 C5 C4 -177.86(14)
C1 C6 C5 C4 -0.1(2)
C20 C15 C16 C17 -1.3(2)
N3 C15 C16 C17 -176.25(14)
C20 C15 C16 C22 178.45(17)
N3 C15 C16 C22 3.5(2)
C6 C5 C4 C3 -0.5(2)
C15 C16 C17 C18 1.5(3)
C22 C16 C17 C18 -178.23(19)
C15 C20 C19 C18 0.8(3)
C21 C20 C19 C18 -179.42(18)
C1 C2 C3 C4 0.2(2)
C5 C4 C3 C2 0.4(3)
C20 C19 C18 C17 -0.6(3)
C16 C17 C18 C19 -0.6(3)
